data_7249230
loop_
_publ_author_name
'Burlak, Pavel V.'
'Samsonenko, Denis G.'
'Kovalenko, Konstantin A.'
'Fedin, Vladimir P.'

_publ_section_title
;
 Structural polymorphism and luminescence properties of zinc(ii) and
 cobalt(ii) MOFs with rigid and flexible ligands
;
_journal_issue 36
_journal_name_full CrystEngComm
_journal_page_first 5039
_journal_page_last 5045
_journal_paper_doi 10.1039/D4CE00573B
_journal_volume 26
_journal_year 2024
_chemical_formula_sum 'C19 H21 Br N4 O5 Zn'
_chemical_formula_weight 530.68
_space_group_crystal_system orthorhombic
_space_group_IT_number 56
_space_group_name_Hall '-P 2ab 2ac'
_space_group_name_H-M_alt 'P c c n'
_atom_sites_solution_hydrogens geom
_atom_sites_solution_primary dual
_atom_sites_solution_secondary difmap
_audit_creation_method SHELXL-2019/3
_audit_update_record
;
2024-05-27 deposited with the CCDC.	2024-08-22 downloaded from the CCDC.
;
_cell_angle_alpha 90
_cell_angle_beta 90
_cell_angle_gamma 90
_cell_formula_units_Z 16
_cell_length_a 32.038(17)
_cell_length_b 15.774(11)
_cell_length_c 17.871(6)
_cell_measurement_reflns_used 13226
_cell_measurement_temperature 100(2)
_cell_measurement_theta_max 29.0
_cell_measurement_theta_min 1.6
_cell_volume 9031(8)
_computing_cell_refinement 'XDS (Kabsch, 2010)'
_computing_data_collection 'Marccd (Doyle, 2011)'
_computing_data_reduction 'XDS (Kabsch, 2010)'
_computing_molecular_graphics 'ShelXle (H\"ubschle, 2011)'
_computing_publication_material 'CIFTAB (Sheldrick, 2015)'
_computing_structure_refinement 'SHELXL-2018 (Sheldrick, 2015)'
_computing_structure_solution 'SHELXT-2018 (Sheldrick, 2015)'
_diffrn_ambient_temperature 100(2)
_diffrn_detector_area_resol_mean 12.4
_diffrn_measured_fraction_theta_full 0.995
_diffrn_measured_fraction_theta_max 0.995
_diffrn_measurement_device_type 'Rayonix SX-165 CCD'
_diffrn_measurement_method '\f scan'
_diffrn_radiation_monochromator 'Double Crystal Monochromator'
_diffrn_radiation_source synchrotron
_diffrn_radiation_type synchrotron
_diffrn_radiation_wavelength 0.79313
_diffrn_reflns_av_R_equivalents 0.1412
_diffrn_reflns_av_unetI/netI 0.0718
_diffrn_reflns_Laue_measured_fraction_full 0.995
_diffrn_reflns_Laue_measured_fraction_max 0.995
_diffrn_reflns_limit_h_max 35
_diffrn_reflns_limit_h_min -38
_diffrn_reflns_limit_k_max 19
_diffrn_reflns_limit_k_min -19
_diffrn_reflns_limit_l_max 21
_diffrn_reflns_limit_l_min -21
_diffrn_reflns_number 57764
_diffrn_reflns_point_group_measured_fraction_full 0.995
_diffrn_reflns_point_group_measured_fraction_max 0.995
_diffrn_reflns_theta_full 28.417
_diffrn_reflns_theta_max 28.540
_diffrn_reflns_theta_min 1.606
_diffrn_source synchrotron
_exptl_absorpt_coefficient_mu 3.824
_exptl_absorpt_correction_T_max 1.000
_exptl_absorpt_correction_T_min 0.784
_exptl_absorpt_correction_type multi-scan
_exptl_absorpt_process_details 'XDS (Kabsch, 2010)'
_exptl_crystal_colour colorless
_exptl_crystal_density_diffrn 1.561
_exptl_crystal_description plate
_exptl_crystal_F_000 4288
_exptl_crystal_size_max 0.100
_exptl_crystal_size_mid 0.060
_exptl_crystal_size_min 0.050
_refine_diff_density_max 1.510
_refine_diff_density_min -0.904
_refine_diff_density_rms 0.132
_refine_ls_extinction_method none
_refine_ls_goodness_of_fit_ref 1.030
_refine_ls_hydrogen_treatment constr
_refine_ls_matrix_type full
_refine_ls_number_parameters 758
_refine_ls_number_reflns 8235
_refine_ls_number_restraints 1422
_refine_ls_restrained_S_all 0.981
_refine_ls_R_factor_all 0.2196
_refine_ls_R_factor_gt 0.1342
_refine_ls_shift/su_max 0.001
_refine_ls_shift/su_mean 0.000
_refine_ls_structure_factor_coef Fsqd
_refine_ls_weighting_details 'w=1/[\s^2^(Fo^2^)+(0.2997P)^2^] where P=(Fo^2^+2Fc^2^)/3'
_refine_ls_weighting_scheme calc
_refine_ls_wR_factor_gt 0.3947
_refine_ls_wR_factor_ref 0.4501
_reflns_Friedel_coverage 0.000
_reflns_number_gt 3711
_reflns_number_total 8235
_reflns_threshold_expression 'I > 2\s(I)'
_cod_data_source_file d4ce00573b2.cif
_cod_data_source_block bp259-3_sq
_cod_depositor_comments 'Adding full bibliography for 7249228--7249230.cif.'
_cod_database_code 7249230
_shelx_shelxl_version_number 2019/3
_shelx_space_group_comment
;
The symmetry employed for this shelxl refinement is uniquely defined
by the following loop, which should always be used as a source of
symmetry information in preference to the above space-group names.
They are only intended as comments.
;
_shelx_estimated_absorpt_t_min 0.701
_shelx_estimated_absorpt_t_max 0.832

loop_
_space_group_symop_operation_xyz
'x, y, z'
'-x+1/2, -y+1/2, z'
'-x, y+1/2, -z+1/2'
'x+1/2, -y, -z+1/2'
'-x, -y, -z'
'x-1/2, y-1/2, -z'
'x, -y-1/2, z-1/2'
'-x-1/2, y, z-1/2'

loop_
_atom_site_label
_atom_site_type_symbol
_atom_site_fract_x
_atom_site_fract_y
_atom_site_fract_z
_atom_site_U_iso_or_equiv
_atom_site_adp_type
_atom_site_occupancy
_atom_site_site_symmetry_order
_atom_site_calc_flag
_atom_site_refinement_flags_posn
_atom_site_refinement_flags_adp
_atom_site_refinement_flags_occupancy
_atom_site_disorder_assembly
_atom_site_disorder_group
Zn1 Zn 0.36915(5) 0.45779(8) 0.50569(8) 0.0752(5) Uani 1 1 d . . . . .
Zn2 Zn 0.63015(5) 1.04408(9) 0.52949(10) 0.0860(6) Uani 1 1 d . . . . .
O11 O 0.3799(3) 0.3926(5) 0.5938(5) 0.094(3) Uani 1 1 d . . . . .
O12 O 0.3205(3) 0.3257(7) 0.5783(6) 0.115(3) Uani 1 1 d . . . . .
O13 O 0.3607(3) 0.0978(5) 0.9081(5) 0.092(2) Uani 1 1 d D U . . .
O14 O 0.4258(4) 0.1432(14) 0.9090(10) 0.099(4) Uani 0.6 1 d D U P A 1
O14' O 0.4294(4) 0.120(2) 0.8826(16) 0.096(5) Uani 0.4 1 d D U P A 2
C11 C 0.3525(4) 0.3384(8) 0.6126(7) 0.082(3) Uani 1 1 d . . . . .
C12 C 0.3612(4) 0.2837(7) 0.6814(6) 0.089(2) Uani 1 1 d D U . . .
C15 C 0.3805(4) 0.1877(8) 0.8060(6) 0.091(2) Uani 1 1 d D U . . .
C13 C 0.3410(4) 0.2116(13) 0.6933(10) 0.093(2) Uani 0.6 1 d D U P B 1
H13 H 0.319960 0.194787 0.658972 0.112 Uiso 0.6 1 calc R U P B 1
C14 C 0.3498(6) 0.1582(8) 0.7561(11) 0.093(2) Uani 0.6 1 d D U P B 1
C16 C 0.4020(5) 0.2561(14) 0.7947(10) 0.091(2) Uani 0.6 1 d D U P B 1
H16 H 0.423552 0.271092 0.828638 0.110 Uiso 0.6 1 calc R U P B 1
C17 C 0.3939(6) 0.3070(9) 0.7343(12) 0.093(2) Uani 0.6 1 d D U P B 1
Br11 Br 0.32911(16) 0.0388(3) 0.7529(3) 0.0949(12) Uani 0.36 1 d D U P B 1
Br12 Br 0.3095(4) 0.0628(8) 0.7611(9) 0.096(2) Uani 0.12 1 d D U P B 1
Br13 Br 0.4228(4) 0.4191(7) 0.7387(7) 0.103(2) Uani 0.12 1 d D U P B 1
C13' C 0.3339(4) 0.2276(18) 0.7158(15) 0.093(2) Uani 0.4 1 d D U P B 2
C14' C 0.3457(7) 0.1812(16) 0.7783(15) 0.093(2) Uani 0.4 1 d D U P B 2
H14' H 0.326146 0.143289 0.800226 0.111 Uiso 0.4 1 calc R U P B 2
C16' C 0.4129(5) 0.245(2) 0.7748(15) 0.092(2) Uani 0.4 1 d D U P B 2
H16' H 0.439986 0.249531 0.796082 0.110 Uiso 0.4 1 calc R U P B 2
C17' C 0.4009(8) 0.2924(16) 0.7118(16) 0.093(2) Uani 0.4 1 d D U P B 2
H17' H 0.420087 0.330821 0.689650 0.111 Uiso 0.4 1 calc R U P B 2
Br14 Br 0.27510(11) 0.2155(2) 0.6824(2) 0.0999(11) Uani 0.4 1 d D U P B 2
C18 C 0.3909(3) 0.1354(8) 0.8778(7) 0.093(3) Uani 1 1 d D U . . .
O21 O 0.6390(3) 1.0996(6) 0.4324(5) 0.098(2) Uani 1 1 d D U . . .
O22 O 0.5778(5) 1.1614(10) 0.4462(9) 0.116(4) Uani 0.65 1 d D U P C 1
O22' O 0.5713(5) 1.126(2) 0.4085(19) 0.112(5) Uani 0.35 1 d D U P C 2
O23 O 0.6191(3) 1.3931(5) 0.1201(6) 0.102(3) Uani 1 1 d . . . . .
O24 O 0.6774(3) 1.3244(7) 0.0988(6) 0.113(3) Uani 1 1 d . . . . .
C21 C 0.6096(3) 1.1436(9) 0.4077(8) 0.107(3) Uani 1 1 d D U . . .
C22 C 0.6203(4) 1.1926(8) 0.3364(6) 0.104(2) Uani 1 1 d D U . . .
C25 C 0.6389(4) 1.2869(8) 0.2096(6) 0.101(2) Uani 1 1 d D U . . .
C23 C 0.6510(5) 1.1643(7) 0.2792(11) 0.103(2) Uani 0.65 1 d D U P D 1
C24 C 0.6584(5) 1.2134(13) 0.2185(11) 0.103(2) Uani 0.65 1 d D U P D 1
H24 H 0.677776 1.194882 0.181752 0.124 Uiso 0.65 1 calc R U P D 1
C26 C 0.6084(6) 1.3161(9) 0.2616(13) 0.105(2) Uani 0.65 1 d D U P D 1
C27 C 0.6016(5) 1.2647(13) 0.3269(10) 0.106(2) Uani 0.65 1 d D U P D 1
H27 H 0.582846 1.284171 0.364259 0.127 Uiso 0.65 1 calc R U P D 1
Br21 Br 0.66659(15) 1.0425(2) 0.2773(2) 0.0979(11) Uani 0.4 1 d D U P D 1
Br22 Br 0.6890(5) 1.0652(8) 0.2748(9) 0.107(2) Uani 0.12 1 d D U P D 1
Br23 Br 0.5782(4) 1.4257(8) 0.2510(8) 0.122(3) Uani 0.13 1 d D U P D 1
C23' C 0.6540(8) 1.1834(17) 0.3066(19) 0.103(2) Uani 0.35 1 d D U P D 2
H23' H 0.673486 1.144574 0.327368 0.124 Uiso 0.35 1 calc R U P D 2
C24' C 0.6652(5) 1.231(2) 0.239(2) 0.104(2) Uani 0.35 1 d D U P D 2
C26' C 0.5980(9) 1.298(2) 0.244(2) 0.105(2) Uani 0.35 1 d D U P D 2
H26' H 0.578816 1.337324 0.223668 0.126 Uiso 0.35 1 calc R U P D 2
C27' C 0.5875(6) 1.253(2) 0.3040(19) 0.105(2) Uani 0.35 1 d D U P D 2
H27' H 0.560598 1.258440 0.325958 0.127 Uiso 0.35 1 calc R U P D 2
Br24 Br 0.72364(13) 1.2148(3) 0.2059(2) 0.1044(12) Uani 0.35 1 d D U P D 2
C28 C 0.6475(5) 1.3381(8) 0.1379(7) 0.093(4) Uani 1 1 d D . . . .
N11 N 0.4178(4) 0.5364(7) 0.5131(6) 0.102(3) Uani 1 1 d D U . . .
N12 N 0.4722(4) 0.6129(8) 0.4842(8) 0.122(3) Uani 1 1 d D U . . .
C101 C 0.4106(5) 0.6192(10) 0.3956(9) 0.132(4) Uani 1 1 d D U . . .
H10A H 0.428308 0.657253 0.366162 0.198 Uiso 1 1 calc R U . . .
H10B H 0.402454 0.570456 0.364948 0.198 Uiso 1 1 calc R U . . .
H10C H 0.385500 0.649741 0.411829 0.198 Uiso 1 1 calc R U . . .
C102 C 0.4342(4) 0.5890(9) 0.4630(8) 0.115(3) Uani 1 1 d D U . . .
C103 C 0.4492(4) 0.5310(9) 0.5674(8) 0.111(3) Uani 1 1 d D U . . .
H103 H 0.447101 0.498370 0.611864 0.133 Uiso 1 1 calc R U . . .
C104 C 0.4815(5) 0.5761(10) 0.5493(8) 0.121(4) Uani 1 1 d D U . . .
H104 H 0.506624 0.581865 0.576955 0.145 Uiso 1 1 calc R U . . .
C105 C 0.5031(5) 0.6643(10) 0.4368(10) 0.131(3) Uani 0.524(9) 1 d D U P E 1
H10D H 0.532145 0.647706 0.448721 0.157 Uiso 0.524(9) 1 calc R U P E 1
H10E H 0.498122 0.653901 0.382867 0.157 Uiso 0.524(9) 1 calc R U P E 1
C106 C 0.4963(13) 0.7560(16) 0.4548(17) 0.131(4) Uani 0.524(9) 1 d D U P E 1
H10F H 0.510536 0.792111 0.417292 0.158 Uiso 0.524(9) 1 calc R U P E 1
H10G H 0.466111 0.769342 0.453720 0.158 Uiso 0.524(9) 1 calc R U P E 1
C107 C 0.5137(9) 0.7730(13) 0.5311(14) 0.126(4) Uani 0.524(9) 1 d D U P E 1
H10H H 0.535387 0.730365 0.542806 0.152 Uiso 0.524(9) 1 calc R U P E 1
H10I H 0.491154 0.767561 0.568721 0.152 Uiso 0.524(9) 1 calc R U P E 1
C108 C 0.5137(5) 0.9360(13) 0.5506(13) 0.132(4) Uani 0.524(9) 1 d D U P E 1
H108 H 0.484761 0.942721 0.560858 0.158 Uiso 0.524(9) 1 calc R U P E 1
C109 C 0.5411(5) 0.9971(11) 0.5489(15) 0.128(4) Uani 0.524(9) 1 d D U P E 1
H109 H 0.535055 1.055241 0.557315 0.153 Uiso 0.524(9) 1 calc R U P E 1
C110 C 0.5724(6) 0.8824(9) 0.5246(13) 0.126(3) Uani 0.524(9) 1 d D U P E 1
C111 C 0.6088(7) 0.8269(16) 0.5057(17) 0.129(5) Uani 0.524(9) 1 d D U P E 1
H11A H 0.634068 0.861696 0.501382 0.194 Uiso 0.524(9) 1 calc R U P E 1
H11B H 0.612689 0.784612 0.545210 0.194 Uiso 0.524(9) 1 calc R U P E 1
H11C H 0.603555 0.798173 0.457988 0.194 Uiso 0.524(9) 1 calc R U P E 1
N13 N 0.5327(6) 0.8623(11) 0.5356(8) 0.126(3) Uani 0.524(9) 1 d D U P E 1
N14 N 0.5810(4) 0.9644(7) 0.5328(8) 0.119(3) Uani 1 1 d D U . . .
C15A C 0.5031(5) 0.6643(10) 0.4368(10) 0.131(3) Uani 0.476(9) 1 d . U P E 2
H15A H 0.530759 0.636517 0.439638 0.157 Uiso 0.476(9) 1 calc R U P E 2
H15B H 0.493881 0.661802 0.383934 0.157 Uiso 0.476(9) 1 calc R U P E 2
C112 C 0.5080(14) 0.7511(18) 0.457(3) 0.131(4) Uani 0.476(9) 1 d D U P E 2
H11D H 0.538803 0.755468 0.460129 0.158 Uiso 0.476(9) 1 calc R U P E 2
H11E H 0.498625 0.750042 0.509731 0.158 Uiso 0.476(9) 1 calc R U P E 2
C113 C 0.4967(10) 0.8396(15) 0.4350(19) 0.132(4) Uani 0.476(9) 1 d D U P E 2
H11F H 0.468306 0.854845 0.452200 0.159 Uiso 0.476(9) 1 calc R U P E 2
H11G H 0.498697 0.847994 0.380258 0.159 Uiso 0.476(9) 1 calc R U P E 2
C114 C 0.5164(6) 0.9218(14) 0.5411(15) 0.131(4) Uani 0.476(9) 1 d D U P E 2
H114 H 0.488424 0.916351 0.558120 0.158 Uiso 0.476(9) 1 calc R U P E 2
C115 C 0.5456(6) 0.9618(15) 0.5778(12) 0.127(4) Uani 0.476(9) 1 d D U P E 2
H115 H 0.543115 0.984988 0.626616 0.153 Uiso 0.476(9) 1 calc R U P E 2
C116 C 0.5715(7) 0.9147(13) 0.4751(11) 0.128(4) Uani 0.476(9) 1 d D U P E 2
C117 C 0.5917(11) 0.8829(18) 0.4041(15) 0.134(6) Uani 0.476(9) 1 d D U P E 2
H11H H 0.572076 0.845885 0.377445 0.201 Uiso 0.476(9) 1 calc R U P E 2
H11I H 0.598998 0.931134 0.372183 0.201 Uiso 0.476(9) 1 calc R U P E 2
H11J H 0.616943 0.850902 0.416556 0.201 Uiso 0.476(9) 1 calc R U P E 2
N15 N 0.5304(8) 0.8897(10) 0.4771(13) 0.131(3) Uani 0.476(9) 1 d D U P E 2
N21 N 0.3176(3) 0.5302(6) 0.5054(5) 0.087(2) Uani 1 1 d D U . . .
N22 N 0.2683(3) 0.6200(6) 0.5337(6) 0.094(3) Uani 1 1 d D U . . .
C201 C 0.3104(4) 0.5652(8) 0.6413(7) 0.109(4) Uani 1 1 d D U . . .
H20A H 0.291523 0.600665 0.671043 0.163 Uiso 1 1 calc R U . . .
H20B H 0.308375 0.506279 0.658177 0.163 Uiso 1 1 calc R U . . .
H20C H 0.339128 0.585314 0.647552 0.163 Uiso 1 1 calc R U . . .
C202 C 0.2984(3) 0.5706(5) 0.5603(6) 0.090(3) Uani 1 1 d D U . . .
C203 C 0.2969(4) 0.5555(7) 0.4406(7) 0.094(3) Uani 1 1 d D U . . .
H203 H 0.303342 0.538154 0.390972 0.113 Uiso 1 1 calc R U . . .
C204 C 0.2671(4) 0.6070(8) 0.4602(7) 0.100(3) Uani 1 1 d D U . . .
H204 H 0.247405 0.631729 0.426982 0.120 Uiso 1 1 calc R U . . .
C205 C 0.2342(6) 0.6512(15) 0.5878(12) 0.106(5) Uani 0.5 1 d D U P F -1
H20D H 0.209707 0.613015 0.584955 0.127 Uiso 0.5 1 calc R U P F -1
H20E H 0.244902 0.650109 0.639706 0.127 Uiso 0.5 1 calc R U P F -1
C206 C 0.2213(8) 0.7393(12) 0.568(2) 0.117(5) Uani 0.5 1 d D U P F -1
H20F H 0.195569 0.752550 0.595995 0.140 Uiso 0.5 1 calc R U P F -1
H20G H 0.213961 0.739714 0.513978 0.140 Uiso 0.5 1 calc R U P F -1
C207 C 0.2517(7) 0.8100(13) 0.5811(13) 0.126(7) Uani 0.5 1 d D U P F -1
H20H H 0.280048 0.795412 0.562922 0.152 Uiso 0.5 1 calc R U P F -1
H20I H 0.253141 0.825856 0.634597 0.152 Uiso 0.5 1 calc R U P F -1
N31 N 0.6815(3) 0.9722(6) 0.5288(5) 0.087(2) Uani 1 1 d D U . . .
N32 N 0.7312(3) 0.8832(6) 0.5552(6) 0.092(2) Uani 1 1 d D U . . .
C301 C 0.6880(4) 0.9316(8) 0.6640(7) 0.109(4) Uani 1 1 d D U . . .
H30A H 0.706947 0.895181 0.692650 0.164 Uiso 1 1 calc R U . . .
H30B H 0.689782 0.989818 0.682935 0.164 Uiso 1 1 calc R U . . .
H30C H 0.659366 0.910866 0.669170 0.164 Uiso 1 1 calc R U . . .
C302 C 0.7003(3) 0.9302(5) 0.5831(6) 0.091(3) Uani 1 1 d D U . . .
C303 C 0.7036(4) 0.9481(7) 0.4644(7) 0.098(3) Uani 1 1 d D U . . .
H303 H 0.697877 0.967782 0.415186 0.118 Uiso 1 1 calc R U . . .
C304 C 0.7332(4) 0.8949(8) 0.4818(7) 0.096(3) Uani 1 1 d D U . . .
H304 H 0.752443 0.869393 0.448323 0.115 Uiso 1 1 calc R U . . .
C305 C 0.7656(6) 0.8506(14) 0.6096(16) 0.095(4) Uani 0.5 1 d D U P G -1
H30D H 0.790411 0.887952 0.608412 0.114 Uiso 0.5 1 calc R U P G -1
H30E H 0.754956 0.847632 0.661597 0.114 Uiso 0.5 1 calc R U P G -1
C306 C 0.7758(8) 0.7646(10) 0.5807(17) 0.100(5) Uani 0.5 1 d D U P G -1
H30F H 0.804253 0.750754 0.598327 0.120 Uiso 0.5 1 calc R U P G -1
H30G H 0.777283 0.769079 0.525480 0.120 Uiso 0.5 1 calc R U P G -1
C307 C 0.7487(7) 0.6897(12) 0.5982(14) 0.102(6) Uani 0.5 1 d D U P G -1
H30H H 0.719718 0.699332 0.581076 0.122 Uiso 0.5 1 calc R U P G -1
H30I H 0.748488 0.677925 0.652578 0.122 Uiso 0.5 1 calc R U P G -1

loop_
_atom_site_aniso_label
_atom_site_aniso_U_11
_atom_site_aniso_U_22
_atom_site_aniso_U_33
_atom_site_aniso_U_23
_atom_site_aniso_U_13
_atom_site_aniso_U_12
Zn1 0.0848(10) 0.0712(9) 0.0696(9) -0.0006(6) -0.0120(6) -0.0002(6)
Zn2 0.0843(10) 0.0707(9) 0.1029(12) 0.0040(7) 0.0129(8) 0.0038(7)
O11 0.112(7) 0.082(6) 0.086(6) 0.011(4) -0.018(5) -0.002(5)
O12 0.090(7) 0.142(8) 0.113(7) 0.042(6) -0.026(6) -0.006(6)
O13 0.088(5) 0.095(5) 0.091(5) 0.015(4) -0.010(4) 0.008(4)
O14 0.103(7) 0.104(9) 0.092(10) 0.024(7) -0.019(6) -0.001(6)
O14' 0.100(8) 0.099(10) 0.090(10) 0.020(8) -0.021(8) -0.006(7)
C11 0.087(9) 0.070(7) 0.090(8) -0.004(6) -0.024(7) 0.026(6)
C12 0.089(4) 0.097(4) 0.080(4) 0.010(3) -0.015(3) -0.005(3)
C15 0.093(4) 0.100(4) 0.082(4) 0.012(4) -0.013(4) -0.004(4)
C13 0.097(4) 0.102(4) 0.082(4) 0.011(3) -0.014(3) -0.008(4)
C14 0.096(4) 0.101(4) 0.082(4) 0.011(3) -0.014(3) -0.009(4)
C16 0.095(4) 0.099(4) 0.081(4) 0.012(4) -0.017(4) -0.009(4)
C17 0.096(4) 0.100(4) 0.082(4) 0.012(4) -0.015(4) -0.008(4)
Br11 0.114(3) 0.088(2) 0.082(2) 0.0072(19) -0.004(2) -0.010(2)
Br12 0.099(5) 0.108(4) 0.082(4) 0.006(4) -0.013(4) -0.008(4)
Br13 0.111(5) 0.108(5) 0.089(5) 0.010(4) -0.020(4) -0.017(5)
C13' 0.095(4) 0.102(4) 0.082(4) 0.011(4) -0.016(4) -0.007(4)
C14' 0.096(4) 0.100(4) 0.081(4) 0.010(4) -0.014(4) -0.008(4)
C16' 0.096(4) 0.099(4) 0.081(4) 0.011(4) -0.016(4) -0.009(4)
C17' 0.096(4) 0.100(4) 0.082(4) 0.012(4) -0.015(4) -0.008(4)
Br14 0.092(2) 0.118(2) 0.089(2) 0.0074(17) -0.0214(17) -0.0062(18)
C18 0.095(6) 0.097(7) 0.086(7) 0.017(5) -0.017(5) -0.002(6)
O21 0.103(6) 0.088(5) 0.104(6) 0.011(4) 0.023(5) 0.010(4)
O22 0.120(8) 0.099(9) 0.128(10) 0.032(7) 0.028(7) 0.002(7)
O22' 0.115(9) 0.096(10) 0.124(11) 0.032(8) 0.026(9) -0.002(8)
O23 0.117(8) 0.071(5) 0.118(7) 0.004(5) 0.023(6) 0.000(5)
O24 0.109(8) 0.128(8) 0.103(7) 0.007(6) 0.020(6) 0.008(6)
C21 0.110(7) 0.091(7) 0.120(8) 0.028(6) 0.023(6) 0.003(6)
C22 0.107(4) 0.099(4) 0.105(4) 0.009(4) 0.013(4) 0.014(4)
C25 0.103(4) 0.097(4) 0.102(4) 0.008(4) 0.013(4) 0.013(4)
C23 0.107(4) 0.099(4) 0.103(4) 0.010(4) 0.014(4) 0.016(4)
C24 0.107(4) 0.099(4) 0.103(4) 0.009(4) 0.014(4) 0.017(4)
C26 0.109(4) 0.100(4) 0.105(4) 0.011(4) 0.017(4) 0.015(4)
C27 0.109(4) 0.101(4) 0.107(4) 0.011(4) 0.016(4) 0.016(4)
Br21 0.119(3) 0.081(2) 0.094(2) 0.0061(17) 0.004(2) 0.016(2)
Br22 0.111(5) 0.107(4) 0.103(4) 0.009(4) 0.015(4) 0.014(4)
Br23 0.132(5) 0.113(5) 0.120(5) 0.011(5) 0.025(5) 0.020(5)
C23' 0.107(4) 0.099(4) 0.103(4) 0.010(4) 0.014(4) 0.016(4)
C24' 0.106(4) 0.101(4) 0.104(4) 0.009(4) 0.015(4) 0.017(4)
C26' 0.109(4) 0.100(4) 0.105(4) 0.010(4) 0.016(4) 0.016(4)
C27' 0.109(4) 0.101(4) 0.106(4) 0.010(4) 0.016(4) 0.016(4)
Br24 0.098(3) 0.114(3) 0.102(3) 0.002(2) 0.018(2) 0.017(2)
C28 0.105(10) 0.076(8) 0.096(9) -0.001(7) 0.022(8) -0.023(7)
N11 0.102(6) 0.091(6) 0.112(7) -0.005(5) -0.033(5) -0.011(5)
N12 0.110(6) 0.109(5) 0.146(6) -0.003(5) -0.021(5) -0.027(5)
C101 0.141(9) 0.124(9) 0.133(9) 0.018(8) -0.027(8) -0.010(8)
C102 0.114(7) 0.102(6) 0.130(7) 0.007(6) -0.027(6) -0.021(6)
C103 0.109(7) 0.110(7) 0.114(7) -0.003(6) -0.031(6) -0.015(6)
C104 0.108(7) 0.122(7) 0.133(8) -0.004(7) -0.034(7) -0.018(6)
C105 0.121(6) 0.108(5) 0.165(6) -0.010(5) -0.002(5) -0.020(5)
C106 0.122(7) 0.103(6) 0.168(7) -0.012(6) 0.005(6) -0.021(6)
C107 0.120(8) 0.096(7) 0.162(8) -0.014(7) 0.017(7) -0.017(7)
C108 0.128(7) 0.097(7) 0.170(8) -0.020(6) 0.044(7) -0.019(6)
C109 0.125(7) 0.091(7) 0.167(8) -0.021(7) 0.048(7) -0.019(6)
C110 0.123(7) 0.089(6) 0.166(7) -0.019(6) 0.041(6) -0.013(6)
C111 0.124(9) 0.091(8) 0.172(10) -0.024(8) 0.040(9) -0.009(8)
N13 0.124(6) 0.090(6) 0.165(7) -0.019(6) 0.038(6) -0.018(5)
N14 0.116(6) 0.084(5) 0.158(7) -0.017(5) 0.043(6) -0.013(5)
C15A 0.121(6) 0.108(5) 0.165(6) -0.010(5) -0.002(5) -0.020(5)
C112 0.123(7) 0.104(6) 0.168(7) -0.012(6) 0.006(6) -0.021(6)
C113 0.126(8) 0.102(7) 0.169(8) -0.014(7) 0.016(7) -0.022(7)
C114 0.129(7) 0.096(6) 0.170(8) -0.021(6) 0.043(6) -0.019(6)
C115 0.124(7) 0.091(6) 0.166(8) -0.019(6) 0.045(6) -0.019(6)
C116 0.124(7) 0.092(6) 0.167(8) -0.020(6) 0.044(7) -0.014(6)
C117 0.133(11) 0.094(11) 0.174(12) -0.020(11) 0.046(11) -0.018(10)
N15 0.128(7) 0.096(6) 0.168(7) -0.019(6) 0.039(6) -0.020(6)
N21 0.094(6) 0.075(5) 0.091(6) -0.008(4) -0.009(5) 0.000(4)
N22 0.074(5) 0.077(5) 0.131(6) -0.017(5) 0.000(5) -0.004(4)
C201 0.123(8) 0.093(7) 0.110(8) -0.013(7) -0.005(7) 0.005(7)
C202 0.096(6) 0.068(5) 0.107(6) -0.010(5) -0.001(5) -0.003(5)
C203 0.088(6) 0.094(6) 0.100(6) -0.004(5) -0.014(5) 0.013(5)
C204 0.084(6) 0.091(6) 0.126(7) -0.010(6) -0.009(6) -0.001(5)
C205 0.078(9) 0.087(9) 0.152(10) -0.016(8) 0.008(8) -0.002(8)
C206 0.083(11) 0.099(11) 0.169(12) -0.004(10) 0.014(10) 0.004(9)
C207 0.086(13) 0.108(14) 0.186(14) -0.003(13) 0.013(12) 0.011(11)
N31 0.079(5) 0.080(5) 0.102(6) 0.009(4) 0.004(4) -0.006(4)
N32 0.072(5) 0.081(5) 0.122(6) 0.012(5) 0.003(5) -0.008(4)
C301 0.111(8) 0.104(7) 0.113(8) 0.016(7) 0.001(7) -0.001(7)
C302 0.087(6) 0.078(5) 0.108(6) 0.016(5) -0.001(5) -0.013(5)
C303 0.080(6) 0.096(6) 0.118(7) 0.005(6) 0.006(6) -0.008(5)
C304 0.072(6) 0.092(6) 0.123(7) 0.009(6) 0.006(6) -0.006(5)
C305 0.075(9) 0.077(9) 0.134(9) 0.002(8) -0.008(8) -0.016(7)
C306 0.076(10) 0.084(10) 0.140(11) -0.011(9) -0.010(9) -0.007(8)
C307 0.074(12) 0.082(12) 0.149(13) -0.021(11) -0.011(11) -0.002(9)

loop_
_atom_type_symbol
_atom_type_description
_atom_type_scat_dispersion_real
_atom_type_scat_dispersion_imag
_atom_type_scat_source
C C 0.0046 0.0022 'Calculated with ShelXle (H\"ubschle, 2011)'
H H 0.0000 0.0000 'Calculated with ShelXle (H\"ubschle, 2011)'
N N 0.0087 0.0044 'Calculated with ShelXle (H\"ubschle, 2011)'
O O 0.0147 0.0080 'Calculated with ShelXle (H\"ubschle, 2011)'
Zn Zn 0.2079 1.7387 'Calculated with ShelXle (H\"ubschle, 2011)'
Br Br -0.8409 2.9521 'Calculated with ShelXle (H\"ubschle, 2011)'

loop_
_geom_angle_atom_site_label_1
_geom_angle_atom_site_label_2
_geom_angle_atom_site_label_3
_geom_angle
_geom_angle_site_symmetry_1
_geom_angle_site_symmetry_3
_geom_angle_publ_flag
O11 Zn1 O13 121.0(4) . 7_565 ?
O11 Zn1 N11 97.9(4) . . ?
O11 Zn1 N21 117.2(4) . . ?
O13 Zn1 N11 116.2(4) 7_565 . ?
O13 Zn1 N21 97.9(4) 7_565 . ?
N11 Zn1 N21 106.8(4) . . ?
O21 Zn2 N14 114.6(5) . . ?
O21 Zn2 N31 97.4(4) . . ?
O23 Zn2 O21 122.6(4) 7_586 . ?
O23 Zn2 N14 98.7(5) 7_586 . ?
O23 Zn2 N31 116.5(4) 7_586 . ?
N31 Zn2 N14 106.9(5) . . ?
C11 O11 Zn1 117.1(8) . . ?
C18 O13 Zn1 119.1(8) . 7_566 ?
O11 C11 C12 117.8(11) . . ?
O12 C11 O11 124.2(12) . . ?
O12 C11 C12 118.0(13) . . ?
C13 C12 C11 121.6(12) . . ?
C13 C12 C17 117.6(11) . . ?
C17 C12 C11 120.7(11) . . ?
C13' C12 C11 126.8(13) . . ?
C17' C12 C11 115.3(14) . . ?
C17' C12 C13' 117.9(14) . . ?
C14 C15 C18 119.7(11) . . ?
C16 C15 C14 123.3(12) . . ?
C16 C15 C18 117.0(12) . . ?
C14' C15 C16' 122.4(16) . . ?
C14' C15 C18 118.9(15) . . ?
C16' C15 C18 118.7(12) . . ?
C12 C13 H13 118.8 . . ?
C12 C13 C14 122.3(9) . . ?
C14 C13 H13 118.8 . . ?
C15 C14 C13 116.1(8) . . ?
C15 C14 Br11 124.3(13) . . ?
C15 C14 Br12 132.7(14) . . ?
C13 C14 Br11 117.8(11) . . ?
C13 C14 Br12 110.7(12) . . ?
Br12 C14 Br11 21.7(4) . . ?
C15 C16 H16 119.6 . . ?
C15 C16 C17 120.7(10) . . ?
C17 C16 H16 119.6 . . ?
C12 C17 Br13 125.6(13) . . ?
C16 C17 C12 119.9(8) . . ?
C16 C17 Br13 113.6(12) . . ?
Br12 Br11 C14 78.3(7) . . ?
Br12 Br11 Br21 128.4(11) . 5_666 ?
Br12 Br11 Br22 104.0(10) . 5_666 ?
Br21 Br11 C14 147.4(6) 5_666 . ?
Br21 Br11 Br22 25.1(4) 5_666 5_666 ?
Br22 Br11 C14 165.8(8) 5_666 . ?
C14 Br12 Br22 133.9(9) . 5_666 ?
Br11 Br12 C14 80.1(7) . . ?
Br11 Br12 Br21 34.1(8) . 5_666 ?
Br11 Br12 Br22 56.0(10) . 5_666 ?
Br21 Br12 C14 111.9(8) 5_666 . ?
Br21 Br12 Br22 22.3(4) 5_666 5_666 ?
C17 Br13 Br23 151.6(9) . 5_676 ?
C12 C13' Br14 121.9(18) . . ?
C14' C13' C12 121.3(10) . . ?
C14' C13' Br14 116.7(17) . . ?
C15 C14' C13' 121.9(13) . . ?
C15 C14' H14' 119.0 . . ?
C13' C14' H14' 119.0 . . ?
C15 C16' H16' 122.2 . . ?
C17' C16' C15 115.6(10) . . ?
C17' C16' H16' 122.2 . . ?
C12 C17' C16' 120.8(12) . . ?
C12 C17' H17' 119.6 . . ?
C16' C17' H17' 119.6 . . ?
Br14 Br14 C13' 137.0(8) 2 . ?
O13 C18 O14' 129.2(19) . . ?
O13 C18 C15 116.0(9) . . ?
O14 C18 O13 122.6(14) . . ?
O14 C18 C15 120.3(13) . . ?
O14' C18 C15 111.6(17) . . ?
C21 O21 Zn2 116.8(8) . . ?
C28 O23 Zn2 114.8(8) . 7_585 ?
O21 C21 O22 122.6(14) . . ?
O21 C21 O22' 127.5(19) . . ?
O21 C21 C22 113.9(10) . . ?
O22 C21 C22 121.6(12) . . ?
O22' C21 C22 109.9(18) . . ?
C21 C22 C27' 118.4(14) . . ?
C23 C22 C21 124.7(11) . . ?
C27 C22 C21 116.7(13) . . ?
C27 C22 C23 118.6(11) . . ?
C23' C22 C21 120.4(18) . . ?
C23' C22 C27' 121.2(19) . . ?
C24 C25 C26 121.8(11) . . ?
C24 C25 C28 118.4(13) . . ?
C26 C25 C28 119.7(12) . . ?
C24' C25 C26' 118.8(17) . . ?
C24' C25 C28 124.3(17) . . ?
C26' C25 C28 116.8(17) . . ?
C22 C23 Br21 117.9(12) . . ?
C22 C23 Br22 132.1(13) . . ?
C24 C23 C22 119.6(8) . . ?
C24 C23 Br21 119.8(11) . . ?
C24 C23 Br22 108.2(12) . . ?
Br22 C23 Br21 23.4(5) . . ?
C25 C24 C23 121.0(9) . . ?
C25 C24 H24 119.5 . . ?
C23 C24 H24 119.5 . . ?
C25 C26 C27 116.8(8) . . ?
C25 C26 Br23 123.5(14) . . ?
C27 C26 Br23 119.6(13) . . ?
C22 C27 C26 122.2(10) . . ?
C22 C27 H27 118.9 . . ?
C26 C27 H27 118.9 . . ?
Br11 Br21 Br12 17.4(4) 5_666 5_666 ?
Br11 Br21 C23 156.7(6) 5_666 . ?
Br12 Br21 C23 158.0(8) 5_666 . ?
Br22 Br21 Br11 107.4(10) . 5_666 ?
Br22 Br21 Br12 90.5(10) . 5_666 ?
Br22 Br21 C23 78.1(7) . . ?
Br11 Br22 Br12 20.0(4) 5_666 5_666 ?
Br11 Br22 C23 121.9(9) 5_666 . ?
C23 Br22 Br12 141.0(10) . 5_666 ?
Br21 Br22 Br11 47.6(9) . 5_666 ?
Br21 Br22 Br12 67.2(10) . 5_666 ?
Br21 Br22 C23 78.5(7) . . ?
C26 Br23 Br13 149.8(10) . 5_676 ?
C22 C23' H23' 119.4 . . ?
C22 C23' C24' 121.3(16) . . ?
C24' C23' H23' 119.4 . . ?
C25 C24' C23' 120.6(12) . . ?
C25 C24' Br24 125(3) . . ?
C23' C24' Br24 114(2) . . ?
C25 C26' H26' 119.7 . . ?
C27' C26' C25 120.6(13) . . ?
C27' C26' H26' 119.7 . . ?
C22 C27' H27' 121.3 . . ?
C26' C27' C22 117.5(12) . . ?
C26' C27' H27' 121.3 . . ?
C24' Br24 Br24 135.9(10) . 2_675 ?
O23 C28 C25 115.4(12) . . ?
O24 C28 O23 122.4(12) . . ?
O24 C28 C25 122.0(14) . . ?
C102 N11 Zn1 130.7(9) . . ?
C102 N11 C103 102.7(11) . . ?
C103 N11 Zn1 124.7(9) . . ?
C102 N12 C104 109.1(12) . . ?
C102 N12 C105 125.6(14) . . ?
C102 N12 C15A 125.6(14) . . ?
C104 N12 C105 124.7(13) . . ?
C104 N12 C15A 124.7(13) . . ?
H10A C101 H10B 109.5 . . ?
H10A C101 H10C 109.5 . . ?
H10B C101 H10C 109.5 . . ?
C102 C101 H10A 109.5 . . ?
C102 C101 H10B 109.5 . . ?
C102 C101 H10C 109.5 . . ?
N11 C102 N12 110.3(12) . . ?
N11 C102 C101 122.6(12) . . ?
N12 C102 C101 126.9(13) . . ?
N11 C103 H103 124.2 . . ?
C104 C103 N11 111.6(13) . . ?
C104 C103 H103 124.2 . . ?
N12 C104 H104 126.9 . . ?
C103 C104 N12 106.2(13) . . ?
C103 C104 H104 126.9 . . ?
N12 C105 H10D 110.2 . . ?
N12 C105 H10E 110.2 . . ?
H10D C105 H10E 108.5 . . ?
C106 C105 N12 107(2) . . ?
C106 C105 H10D 110.2 . . ?
C106 C105 H10E 110.2 . . ?
C105 C106 H10F 110.0 . . ?
C105 C106 H10G 110.0 . . ?
H10F C106 H10G 108.4 . . ?
C107 C106 C105 108(2) . . ?
C107 C106 H10F 110.0 . . ?
C107 C106 H10G 110.0 . . ?
C106 C107 H10H 109.4 . . ?
C106 C107 H10I 109.4 . . ?
C106 C107 N13 111.0(18) . . ?
H10H C107 H10I 108.0 . . ?
N13 C107 H10H 109.4 . . ?
N13 C107 H10I 109.4 . . ?
C109 C108 H108 125.4 . . ?
C109 C108 N13 109.2(13) . . ?
N13 C108 H108 125.4 . . ?
C108 C109 H109 124.9 . . ?
C108 C109 N14 110.3(12) . . ?
N14 C109 H109 124.9 . . ?
N13 C110 C111 129.9(17) . . ?
N13 C110 N14 114.5(15) . . ?
N14 C110 C111 115.7(17) . . ?
C110 C111 H11A 109.5 . . ?
C110 C111 H11B 109.5 . . ?
C110 C111 H11C 109.5 . . ?
H11A C111 H11B 109.5 . . ?
H11A C111 H11C 109.5 . . ?
H11B C111 H11C 109.5 . . ?
C108 N13 C107 129(2) . . ?
C110 N13 C107 126(2) . . ?
C110 N13 C108 105.0(14) . . ?
C109 N14 Zn2 119.1(10) . . ?
C110 N14 Zn2 139.8(12) . . ?
C110 N14 C109 101.1(13) . . ?
C115 N14 Zn2 132.3(12) . . ?
C116 N14 Zn2 121.5(14) . . ?
C116 N14 C115 104.2(15) . . ?
N12 C15A H15A 108.3 . . ?
N12 C15A H15B 108.3 . . ?
H15A C15A H15B 107.4 . . ?
C112 C15A N12 116(2) . . ?
C112 C15A H15A 108.3 . . ?
C112 C15A H15B 108.3 . . ?
C15A C112 H11D 101.0 . . ?
C15A C112 H11E 101.1 . . ?
C15A C112 C113 144(3) . . ?
H11D C112 H11E 104.5 . . ?
C113 C112 H11D 101.0 . . ?
C113 C112 H11E 101.1 . . ?
C112 C113 H11F 111.7 . . ?
C112 C113 H11G 111.7 . . ?
C112 C113 N15 101(2) . . ?
H11F C113 H11G 109.4 . . ?
N15 C113 H11F 111.7 . . ?
N15 C113 H11G 111.7 . . ?
C115 C114 H114 124.0 . . ?
C115 C114 N15 111.9(17) . . ?
N15 C114 H114 124.0 . . ?
N14 C115 H115 126.0 . . ?
C114 C115 N14 108.0(13) . . ?
C114 C115 H115 126.0 . . ?
N14 C116 C117 139(2) . . ?
N14 C116 N15 111.4(16) . . ?
N15 C116 C117 110(2) . . ?
C116 C117 H11H 109.5 . . ?
C116 C117 H11I 109.5 . . ?
C116 C117 H11J 109.5 . . ?
H11H C117 H11I 109.5 . . ?
H11H C117 H11J 109.5 . . ?
H11I C117 H11J 109.5 . . ?
C114 N15 C113 112(3) . . ?
C114 N15 C116 103.7(18) . . ?
C116 N15 C113 144(2) . . ?
C202 N21 Zn1 130.9(8) . . ?
C202 N21 C203 105.0(10) . . ?
C203 N21 Zn1 123.8(8) . . ?
C202 N22 C204 106.6(10) . . ?
C202 N22 C205 118.5(12) . . ?
C202 N22 C207 122.0(12) . 2_565 ?
C204 N22 C205 130.4(12) . . ?
C204 N22 C207 130.1(13) . 2_565 ?
C207 N22 C205 29.0(12) 2_565 . ?
H20A C201 H20B 109.5 . . ?
H20A C201 H20C 109.5 . . ?
H20B C201 H20C 109.5 . . ?
C202 C201 H20A 109.5 . . ?
C202 C201 H20B 109.5 . . ?
C202 C201 H20C 109.5 . . ?
N21 C202 N22 110.7(10) . . ?
N21 C202 C201 124.8(10) . . ?
N22 C202 C201 124.4(10) . . ?
N21 C203 H203 126.2 . . ?
C204 C203 N21 107.6(12) . . ?
C204 C203 H203 126.2 . . ?
N22 C204 H204 125.0 . . ?
C203 C204 N22 109.9(12) . . ?
C203 C204 H204 125.0 . . ?
N22 C205 H20D 109.7 . . ?
N22 C205 H20E 109.7 . . ?
H20D C205 H20E 108.2 . . ?
C206 C205 N22 110.0(19) . . ?
C206 C205 H20D 109.7 . . ?
C206 C205 H20E 109.7 . . ?
C205 C206 H20F 107.7 . . ?
C205 C206 H20G 107.7 . . ?
C205 C206 C207 118(2) . . ?
H20F C206 H20G 107.1 . . ?
C207 C206 H20F 107.7 . . ?
C207 C206 H20G 107.7 . . ?
N22 C207 H20H 111.8 2_565 . ?
N22 C207 H20I 111.8 2_565 . ?
C206 C207 N22 100.1(17) . 2_565 ?
C206 C207 H20H 111.8 . . ?
C206 C207 H20I 111.8 . . ?
H20H C207 H20I 109.5 . . ?
C302 N31 Zn2 131.0(8) . . ?
C302 N31 C303 103.7(10) . . ?
C303 N31 Zn2 125.0(8) . . ?
C302 N32 C305 118.3(12) . . ?
C302 N32 C307 122.9(12) . 2_665 ?
C304 N32 C302 109.2(10) . . ?
C304 N32 C305 129.1(12) . . ?
C304 N32 C307 125.7(13) . 2_665 ?
C307 N32 C305 30.4(10) 2_665 . ?
H30A C301 H30B 109.5 . . ?
H30A C301 H30C 109.5 . . ?
H30B C301 H30C 109.5 . . ?
C302 C301 H30A 109.5 . . ?
C302 C301 H30B 109.5 . . ?
C302 C301 H30C 109.5 . . ?
N31 C302 N32 110.0(11) . . ?
N31 C302 C301 125.5(10) . . ?
N32 C302 C301 124.4(10) . . ?
N31 C303 H303 124.9 . . ?
C304 C303 N31 110.1(12) . . ?
C304 C303 H303 124.9 . . ?
N32 C304 H304 126.5 . . ?
C303 C304 N32 107.0(12) . . ?
C303 C304 H304 126.5 . . ?
N32 C305 H30D 111.0 . . ?
N32 C305 H30E 111.0 . . ?
H30D C305 H30E 109.0 . . ?
C306 C305 N32 103.8(19) . . ?
C306 C305 H30D 111.0 . . ?
C306 C305 H30E 111.0 . . ?
C305 C306 H30F 107.0 . . ?
C305 C306 H30G 107.0 . . ?
C305 C306 C307 121(2) . . ?
H30F C306 H30G 106.7 . . ?
C307 C306 H30F 107.0 . . ?
C307 C306 H30G 107.0 . . ?
N32 C307 H30H 110.9 2_665 . ?
N32 C307 H30I 110.9 2_665 . ?
C306 C307 N32 104.2(16) . 2_665 ?
C306 C307 H30H 110.9 . . ?
C306 C307 H30I 110.9 . . ?
H30H C307 H30I 108.9 . . ?

loop_
_geom_bond_atom_site_label_1
_geom_bond_atom_site_label_2
_geom_bond_distance
_geom_bond_site_symmetry_2
_geom_bond_publ_flag
Zn1 O11 1.912(8) . yes
Zn1 O13 1.970(8) 7_565 yes
Zn1 N11 1.997(11) . yes
Zn1 N21 2.009(10) . yes
Zn2 O21 1.964(9) . yes
Zn2 O23 1.932(9) 7_586 yes
Zn2 N14 2.016(11) . yes
Zn2 N31 1.999(10) . yes
O11 C11 1.273(15) . ?
O12 C11 1.211(14) . ?
O13 C18 1.258(9) . ?
O14 C18 1.256(9) . ?
O14' C18 1.258(10) . ?
C11 C12 1.527(15) . ?
C12 C13 1.33(2) . ?
C12 C17 1.46(2) . ?
C12 C13' 1.39(3) . ?
C12 C17' 1.39(3) . ?
C15 C14 1.41(2) . ?
C15 C16 1.30(2) . ?
C15 C14' 1.22(3) . ?
C15 C16' 1.49(3) . ?
C15 C18 1.562(15) . ?
C13 H13 0.9500 . ?
C13 C14 1.43(3) . ?
C14 Br11 1.997(9) . ?
C14 Br12 1.985(10) . ?
C16 H16 0.9500 . ?
C16 C17 1.37(3) . ?
C17 Br13 1.997(9) . ?
Br11 Br12 0.748(14) . ?
Br11 Br21 1.399(6) 5_666 ?
Br11 Br22 1.809(17) 5_666 ?
Br12 Br21 1.954(16) 5_666 ?
Br12 Br22 2.12(2) 5_666 ?
Br13 Br23 2.455(19) 5_676 ?
C13' C14' 1.39(4) . ?
C13' Br14 1.984(10) . ?
C14' H14' 0.9500 . ?
C16' H16' 0.9500 . ?
C16' C17' 1.41(4) . ?
C17' H17' 0.9500 . ?
Br14 Br14 1.943(7) 2 ?
O21 C21 1.251(9) . ?
O22 C21 1.260(9) . ?
O22' C21 1.258(10) . ?
O23 C28 1.295(16) . ?
O24 C28 1.204(15) . ?
C21 C22 1.528(12) . ?
C22 C23 1.49(2) . ?
C22 C27 1.30(2) . ?
C22 C23' 1.21(3) . ?
C22 C27' 1.54(3) . ?
C25 C24 1.33(2) . ?
C25 C26 1.43(2) . ?
C25 C24' 1.33(4) . ?
C25 C26' 1.46(3) . ?
C25 C28 1.540(12) . ?
C23 C24 1.35(3) . ?
C23 Br21 1.985(9) . ?
C23 Br22 1.983(10) . ?
C24 H24 0.9500 . ?
C26 C27 1.44(3) . ?
C26 Br23 1.992(9) . ?
C27 H27 0.9500 . ?
Br21 Br22 0.804(16) . ?
C23' H23' 0.9500 . ?
C23' C24' 1.47(5) . ?
C24' Br24 1.979(10) . ?
C26' H26' 0.9500 . ?
C26' C27' 1.32(5) . ?
C27' H27' 0.9500 . ?
Br24 Br24 2.022(9) 2_675 ?
N11 C102 1.329(9) . ?
N11 C103 1.399(11) . ?
N12 C102 1.331(9) . ?
N12 C104 1.333(12) . ?
N12 C105 1.535(14) . ?
N12 C15A 1.535(14) . ?
C101 H10A 0.9800 . ?
C101 H10B 0.9800 . ?
C101 H10C 0.9800 . ?
C101 C102 1.501(13) . ?
C103 H103 0.9500 . ?
C103 C104 1.296(13) . ?
C104 H104 0.9500 . ?
C105 H10D 0.9900 . ?
C105 H10E 0.9900 . ?
C105 C106 1.498(18) . ?
C106 H10F 0.9900 . ?
C106 H10G 0.9900 . ?
C106 C107 1.497(18) . ?
C107 H10H 0.9900 . ?
C107 H10I 0.9900 . ?
C107 N13 1.537(14) . ?
C108 H108 0.9500 . ?
C108 C109 1.305(14) . ?
C108 N13 1.340(13) . ?
C109 H109 0.9500 . ?
C109 N14 1.407(12) . ?
C110 C111 1.497(14) . ?
C110 N13 1.327(10) . ?
C110 N14 1.330(10) . ?
C111 H11A 0.9800 . ?
C111 H11B 0.9800 . ?
C111 H11C 0.9800 . ?
N14 C115 1.390(12) . ?
N14 C116 1.331(10) . ?
C15A H15A 0.9900 . ?
C15A H15B 0.9900 . ?
C15A C112 1.42(4) . ?
C112 H11D 0.9900 . ?
C112 H11E 0.9900 . ?
C112 C113 1.494(19) . ?
C113 H11F 0.9900 . ?
C113 H11G 0.9900 . ?
C113 N15 1.535(15) . ?
C114 H114 0.9500 . ?
C114 C115 1.305(14) . ?
C114 N15 1.329(13) . ?
C115 H115 0.9500 . ?
C116 C117 1.508(14) . ?
C116 N15 1.38(3) . ?
C117 H11H 0.9800 . ?
C117 H11I 0.9800 . ?
C117 H11J 0.9800 . ?
N21 C202 1.322(9) . ?
N21 C203 1.392(11) . ?
N22 C202 1.327(9) . ?
N22 C204 1.329(12) . ?
N22 C205 1.541(14) . ?
N22 C207 1.533(14) 2_565 ?
C201 H20A 0.9800 . ?
C201 H20B 0.9800 . ?
C201 H20C 0.9800 . ?
C201 C202 1.500(13) . ?
C203 H203 0.9500 . ?
C203 C204 1.303(13) . ?
C204 H204 0.9500 . ?
C205 H20D 0.9900 . ?
C205 H20E 0.9900 . ?
C205 C206 1.493(18) . ?
C206 H20F 0.9900 . ?
C206 H20G 0.9900 . ?
C206 C207 1.499(19) . ?
C207 H20H 0.9900 . ?
C207 H20I 0.9900 . ?
N31 C302 1.320(9) . ?
N31 C303 1.404(11) . ?
N32 C302 1.333(9) . ?
N32 C304 1.326(12) . ?
N32 C305 1.56(3) . ?
N32 C307 1.525(14) 2_665 ?
C301 H30A 0.9800 . ?
C301 H30B 0.9800 . ?
C301 H30C 0.9800 . ?
C301 C302 1.497(13) . ?
C303 H303 0.9500 . ?
C303 C304 1.302(13) . ?
C304 H304 0.9500 . ?
C305 H30D 0.9900 . ?
C305 H30E 0.9900 . ?
C305 C306 1.488(18) . ?
C306 H30F 0.9900 . ?
C306 H30G 0.9900 . ?
C306 C307 1.499(18) . ?
C307 H30H 0.9900 . ?
C307 H30I 0.9900 . ?
